data_2232011
loop_
_publ_author_name
'Smith, Graham'
'Wermuth, Urs D.'
'Williams, Michael L.'

_publ_section_title
;
 Poly[aqua(\m~3~-2-hydroxy-5-nitrobenzoato-\k^3^<i>O</i>^1^:<i>O</i>^1'^:<i>O</i>^2^)rubidium]
;
_journal_coeditor_code NK2111
_journal_issue 10
_journal_name_full 'Acta Crystallographica Section E'
_journal_page_first m1400
_journal_paper_doi 10.1107/S1600536811037561
_journal_volume 67
_journal_year 2011
_chemical_formula_iupac '[Rb (C7 H4 N O5) (H2 O)]'
_chemical_formula_moiety 'C7 H6 N O6 Rb'
_chemical_formula_sum 'C7 H6 N O6 Rb'
_chemical_formula_weight 285.60
_chemical_name_common 'rubidium 5-nitrosalicylate monohydrate'
_chemical_name_systematic
;
Poly[aqua(\m-2-hydroxy-5-nitrobenzoato-
\k^3^<i>O</i>^1^:<i>O</i>^1'^:<i>O</i>^2^)rubidium]
;
_space_group_IT_number 14
_symmetry_cell_setting monoclinic
_symmetry_space_group_name_Hall '-P 2ybc'
_symmetry_space_group_name_H-M 'P 1 21/c 1'
_atom_sites_solution_hydrogens geom
_atom_sites_solution_primary direct
_atom_sites_solution_secondary difmap
_audit_creation_method SHELXL-97
_cell_angle_alpha 90.00
_cell_angle_beta 105.401(4)
_cell_angle_gamma 90.00
_cell_formula_units_Z 4
_cell_length_a 11.9738(5)
_cell_length_b 12.0230(4)
_cell_length_c 6.9571(3)
_cell_measurement_reflns_used 4363
_cell_measurement_temperature 200(2)
_cell_measurement_theta_max 28.76
_cell_measurement_theta_min 3.38
_cell_volume 965.59(7)
_computing_cell_refinement 'CrysAlis PRO (Oxford Diffraction, 2010)'
_computing_data_collection 'CrysAlis PRO (Oxford Diffraction, 2010)'
_computing_data_reduction 'CrysAlis PRO (Oxford Diffraction, 2010)'
_computing_molecular_graphics 'PLATON (Spek, 2009)'
_computing_publication_material 'PLATON (Spek, 2009)'
_computing_structure_refinement 'SHELXL97 (Sheldrick, 2008) within WinGX (Farrugia, 1999)'
_computing_structure_solution 'SIR92 (Altomare <i>et al.</i>, 1994)'
_diffrn_ambient_temperature 200(2)
_diffrn_detector_area_resol_mean 16.077
_diffrn_measured_fraction_theta_full 0.999
_diffrn_measured_fraction_theta_max 0.999
_diffrn_measurement_device_type 'Oxford Diffraction Gemini-S CCD-detector'
_diffrn_measurement_method \w
_diffrn_radiation_monochromator graphite
_diffrn_radiation_source 'Enhance (Mo) X-ray source'
_diffrn_radiation_type MoK\a
_diffrn_radiation_wavelength 0.71073
_diffrn_reflns_av_R_equivalents 0.0273
_diffrn_reflns_av_sigmaI/netI 0.0258
_diffrn_reflns_limit_h_max 14
_diffrn_reflns_limit_h_min -14
_diffrn_reflns_limit_k_max 14
_diffrn_reflns_limit_k_min -14
_diffrn_reflns_limit_l_max 8
_diffrn_reflns_limit_l_min -8
_diffrn_reflns_number 6051
_diffrn_reflns_theta_full 25.99
_diffrn_reflns_theta_max 25.99
_diffrn_reflns_theta_min 3.39
_diffrn_standards_number 0
_exptl_absorpt_coefficient_mu 5.136
_exptl_absorpt_correction_T_max 0.980
_exptl_absorpt_correction_T_min 0.572
_exptl_absorpt_correction_type multi-scan
_exptl_absorpt_process_details '(CrysAlis PRO; Oxford Diffraction, 2010)'
_exptl_crystal_colour yellow
_exptl_crystal_density_diffrn 1.965
_exptl_crystal_density_method 'not measured'
_exptl_crystal_description needle
_exptl_crystal_F_000 560
_exptl_crystal_size_max 0.50
_exptl_crystal_size_mid 0.20
_exptl_crystal_size_min 0.10
_refine_diff_density_max 0.814
_refine_diff_density_min -1.106
_refine_ls_extinction_method none
_refine_ls_goodness_of_fit_ref 1.167
_refine_ls_hydrogen_treatment constr
_refine_ls_matrix_type full
_refine_ls_number_parameters 136
_refine_ls_number_reflns 1893
_refine_ls_number_restraints 0
_refine_ls_restrained_S_all 1.167
_refine_ls_R_factor_all 0.0587
_refine_ls_R_factor_gt 0.0539
_refine_ls_shift/su_max 0.000
_refine_ls_shift/su_mean 0.000
_refine_ls_structure_factor_coef Fsqd
_refine_ls_weighting_details 'calc w=1/[\s^2^(Fo^2^)+(0.1295P)^2^+0.7347P] where P=(Fo^2^+2Fc^2^)/3'
_refine_ls_weighting_scheme calc
_refine_ls_wR_factor_gt 0.1762
_refine_ls_wR_factor_ref 0.1805
_reflns_number_gt 1651
_reflns_number_total 1893
_reflns_threshold_expression I>2\s(I)
_cod_data_source_file nk2111.cif
_cod_data_source_block I
_cod_original_sg_symbol_H-M 'P 21/c'
_cod_database_code 2232011
_cod_database_fobs_code 2232011

loop_
_symmetry_equiv_pos_as_xyz
'x, y, z'
'-x, y+1/2, -z+1/2'
'-x, -y, -z'
'x, -y+1/2, z+1/2'

loop_
_atom_site_aniso_label
_atom_site_aniso_U_11
_atom_site_aniso_U_22
_atom_site_aniso_U_33
_atom_site_aniso_U_12
_atom_site_aniso_U_13
_atom_site_aniso_U_23
Rb1 0.0199(4) 0.0188(4) 0.0234(4) -0.0022(2) 0.0050(2) 0.0002(2)
O1W 0.069(4) 0.071(4) 0.058(4) -0.022(3) 0.009(3) 0.002(3)
O2 0.045(3) 0.058(4) 0.065(4) 0.005(2) 0.014(3) -0.003(2)
O11 0.072(4) 0.048(4) 0.074(4) -0.007(3) 0.027(3) -0.008(3)
O12 0.045(3) 0.071(4) 0.059(3) -0.002(3) 0.014(2) -0.005(3)
O51 0.053(3) 0.071(4) 0.090(4) -0.007(3) 0.026(3) 0.003(4)
O52 0.057(4) 0.050(4) 0.099(5) 0.012(3) 0.024(4) 0.007(3)
N5 0.043(3) 0.047(4) 0.056(4) -0.002(3) 0.012(3) 0.004(3)
C1 0.045(4) 0.042(4) 0.035(3) 0.000(3) 0.010(3) -0.005(3)
C2 0.043(4) 0.046(4) 0.040(4) 0.005(3) 0.013(3) 0.003(3)
C3 0.058(5) 0.042(4) 0.047(4) 0.005(3) 0.015(4) 0.002(3)
C4 0.050(4) 0.044(4) 0.047(4) -0.009(3) 0.016(3) 0.002(3)
C5 0.044(4) 0.044(4) 0.039(3) 0.004(3) 0.009(3) 0.000(3)
C6 0.048(4) 0.039(4) 0.038(3) 0.000(3) 0.011(3) 0.002(3)
C11 0.046(4) 0.044(4) 0.039(4) -0.003(3) 0.010(3) -0.009(3)

loop_
_atom_site_type_symbol
_atom_site_label
_atom_site_fract_x
_atom_site_fract_y
_atom_site_fract_z
_atom_site_U_iso_or_equiv
_atom_site_thermal_displace_type
_atom_site_calc_flag
_atom_site_refinement_flags
_atom_site_occupancy
Rb Rb1 0.11224(4) -0.11709(4) 0.23072(7) 0.0208(2) Uani . . 1.000
O O1W 0.0713(6) -0.1033(5) -0.2300(10) 0.068(2) Uani . . 1.000
O O2 0.1661(5) 0.3786(4) 0.5968(10) 0.056(2) Uani . . 1.000
O O11 0.2015(5) 0.0401(5) 0.5983(9) 0.063(2) Uani . . 1.000
O O12 0.0880(4) 0.1881(5) 0.5829(8) 0.0583(19) Uani . . 1.000
O O51 0.6650(5) 0.2709(6) 0.5398(9) 0.070(2) Uani . . 1.000
O O52 0.6074(6) 0.1054(5) 0.5877(13) 0.068(3) Uani . . 1.000
N N5 0.5896(5) 0.2061(6) 0.5701(9) 0.049(2) Uani . . 1.000
C C1 0.2840(6) 0.2186(6) 0.5897(9) 0.041(2) Uani . . 1.000
C C2 0.2690(6) 0.3339(6) 0.5920(10) 0.043(2) Uani . . 1.000
C C3 0.3609(7) 0.4063(7) 0.5906(11) 0.049(3) Uani . . 1.000
C C4 0.4652(7) 0.3660(6) 0.5873(12) 0.046(2) Uani . . 1.000
C C5 0.4801(6) 0.2488(6) 0.5818(9) 0.043(2) Uani . . 1.000
C C6 0.3918(6) 0.1769(6) 0.5851(10) 0.042(2) Uani . . 1.000
C C11 0.1863(7) 0.1422(6) 0.5922(11) 0.043(2) Uani . . 1.000
H H2 0.10940 0.32000 0.58910 0.0670 Uiso . R 1.000
H H3 0.34960 0.48270 0.59180 0.0580 Uiso calc R 1.000
H H4 0.52640 0.41390 0.58870 0.0560 Uiso calc R 1.000
H H6 0.40380 0.10050 0.58420 0.0500 Uiso calc R 1.000
H H11W 0.11310 -0.05780 -0.28540 0.0810 Uiso . R 1.000
H H12W 0.02110 -0.12980 -0.34140 0.0810 Uiso . R 1.000

loop_
_atom_type_symbol
_atom_type_description
_atom_type_scat_dispersion_real
_atom_type_scat_dispersion_imag
_atom_type_scat_source
C C 0.0033 0.0016 'International Tables Vol C Tables 4.2.6.8 and 6.1.1.4'
H H 0.0000 0.0000 'International Tables Vol C Tables 4.2.6.8 and 6.1.1.4'
N N 0.0061 0.0033 'International Tables Vol C Tables 4.2.6.8 and 6.1.1.4'
O O 0.0106 0.0060 'International Tables Vol C Tables 4.2.6.8 and 6.1.1.4'
Rb Rb -0.9393 2.9676 'International Tables Vol C Tables 4.2.6.8 and 6.1.1.4'

loop_
_geom_angle_atom_site_label_1
_geom_angle_atom_site_label_2
_geom_angle_atom_site_label_3
_geom_angle_site_symmetry_1
_geom_angle_site_symmetry_2
_geom_angle_site_symmetry_3
_geom_angle
_geom_angle_publ_flag
O1W Rb1 O11 . . . 137.27(16) no
O1W Rb1 O12 . . 3_556 120.79(17) no
O1W Rb1 O2 . . 4_554 68.54(16) no
O11 Rb1 O12 . . 3_556 87.66(15) no
O2 Rb1 O11 4_554 . . 68.78(16) no
O2 Rb1 O12 4_554 . 3_556 127.80(16) no
Rb1 O2 C2 . 4_554 4_554 129.2(4) no
Rb1 O11 C11 . . . 123.7(5) no
Rb1 O12 C11 3_556 . . 130.8(5) no
Rb1 O1W H11W . . . 121.00 no
Rb1 O1W H12W . . . 139.00 no
H11W O1W H12W . . . 100.00 no
Rb1 O2 H2 4_555 . . 119.00 no
C2 O2 H2 . . . 110.00 no
O51 N5 C5 . . . 119.9(7) no
O52 N5 C5 . . . 119.0(7) no
O51 N5 O52 . . . 121.1(7) no
C2 C1 C6 . . . 118.7(7) no
C2 C1 C11 . . . 120.5(7) no
C6 C1 C11 . . . 120.9(7) no
C1 C2 C3 . . . 120.7(7) no
O2 C2 C3 . . . 118.3(7) no
O2 C2 C1 . . . 121.0(6) no
C2 C3 C4 . . . 120.6(7) no
C3 C4 C5 . . . 118.8(7) no
N5 C5 C6 . . . 119.8(7) no
C4 C5 C6 . . . 121.4(7) no
N5 C5 C4 . . . 118.7(7) no
C1 C6 C5 . . . 119.8(7) no
O11 C11 C1 . . . 120.1(7) no
O12 C11 C1 . . . 116.5(6) no
O11 C11 O12 . . . 123.4(8) no
C2 C3 H3 . . . 120.00 no
C4 C3 H3 . . . 120.00 no
C3 C4 H4 . . . 121.00 no
C5 C4 H4 . . . 121.00 no
C1 C6 H6 . . . 120.00 no
C5 C6 H6 . . . 120.00 no

loop_
_geom_bond_atom_site_label_1
_geom_bond_atom_site_label_2
_geom_bond_site_symmetry_2
_geom_bond_distance
_geom_bond_publ_flag
Rb1 O1W . 3.116(7) no
Rb1 O11 . 3.131(6) no
Rb1 O12 3_556 3.132(5) no
Rb1 O2 4_554 3.135(5) no
O2 C2 . 1.353(10) no
O11 C11 . 1.240(9) no
O12 C11 . 1.286(10) no
O51 N5 . 1.252(9) no
O52 N5 . 1.230(9) no
O1W H11W . 0.8900 no
O1W H12W . 0.9000 no
O2 H2 . 0.9700 no
N5 C5 . 1.430(10) no
C1 C11 . 1.491(11) no
C1 C2 . 1.399(10) no
C1 C6 . 1.393(10) no
C2 C3 . 1.405(11) no
C3 C4 . 1.345(12) no
C4 C5 . 1.422(10) no
C5 C6 . 1.371(10) no
C3 H3 . 0.9300 no
C4 H4 . 0.9300 no
C6 H6 . 0.9300 no

loop_
_geom_hbond_atom_site_label_D
_geom_hbond_atom_site_label_H
_geom_hbond_atom_site_label_A
_geom_hbond_site_symmetry_A
_geom_hbond_distance_DH
_geom_hbond_distance_HA
_geom_hbond_distance_DA
_geom_hbond_angle_DHA
_geom_hbond_publ_flag
O2 H2 O12 . 0.97 1.61 2.468(8) 145 yes
O1W H11W O11 1_554 0.89 1.90 2.794(9) 179 yes
O1W H12W O12 3_555 0.90 1.96 2.861(9) 180 yes

loop_
_geom_torsion_atom_site_label_1
_geom_torsion_atom_site_label_2
_geom_torsion_atom_site_label_3
_geom_torsion_atom_site_label_4
_geom_torsion_site_symmetry_1
_geom_torsion_site_symmetry_2
_geom_torsion_site_symmetry_3
_geom_torsion_site_symmetry_4
_geom_torsion
_geom_torsion_publ_flag
O1W Rb1 O11 C11 . . . . 32.4(7) no
O12 Rb1 O11 C11 3_556 . . . -102.9(6) no
O2 Rb1 O11 C11 4_554 . . . 29.5(6) no
O1W Rb1 O12 C11 . . 3_556 3_556 -62.5(6) no
O11 Rb1 O12 C11 . . 3_556 3_556 83.8(6) no
O1W Rb1 O2 C2 . . 4_554 4_554 -96.4(6) no
O11 Rb1 O2 C2 . . 4_554 4_554 81.5(6) no
Rb1 O2 C2 C1 . 4_554 4_554 4_554 -159.4(5) no
Rb1 O2 C2 C3 . 4_554 4_554 4_554 20.2(9) no
Rb1 O11 C11 O12 . . . . 73.6(9) no
Rb1 O11 C11 C1 . . . . -104.7(7) no
Rb1 O12 C11 O11 3_556 . . . 34.3(11) no
Rb1 O12 C11 C1 3_556 . . . -147.4(5) no
O51 N5 C5 C4 . . . . -8.9(9) no
O52 N5 C5 C4 . . . . 172.0(7) no
O51 N5 C5 C6 . . . . 170.3(6) no
O52 N5 C5 C6 . . . . -8.8(10) no
C2 C1 C6 C5 . . . . -0.4(9) no
C11 C1 C6 C5 . . . . 179.7(6) no
C2 C1 C11 O11 . . . . -177.1(7) no
C2 C1 C11 O12 . . . . 4.5(10) no
C6 C1 C11 O11 . . . . 2.9(10) no
C6 C1 C11 O12 . . . . -175.5(6) no
C11 C1 C2 O2 . . . . 0.1(10) no
C11 C1 C2 C3 . . . . 179.7(6) no
C6 C1 C2 O2 . . . . -179.9(6) no
C6 C1 C2 C3 . . . . -0.3(10) no
O2 C2 C3 C4 . . . . 179.5(7) no
C1 C2 C3 C4 . . . . -0.1(11) no
C2 C3 C4 C5 . . . . 1.1(11) no
C3 C4 C5 N5 . . . . 177.5(7) no
C3 C4 C5 C6 . . . . -1.7(11) no
N5 C5 C6 C1 . . . . -177.8(6) no
C4 C5 C6 C1 . . . . 1.4(10) no
